data_9014033
loop_
_publ_author_name
'Adhikesavalu, D.'
'Cameron, T. S.'
'Knop, O.'

_publ_section_title
;
 Thomsenolite, NaCaAlF6*H2O: hydrogen bonding and comparison with pachnolite
;
_journal_name_full 'Canadian Journal of Chemistry'
_journal_page_first 3322
_journal_page_last 3327
_journal_paper_doi 10.1139/v85-550
_journal_volume 63
_journal_year 1985
_chemical_formula_sum 'Al Ca F6 H2 Na O'
_chemical_name_mineral Thomsenolite
_space_group_IT_number 14
_symmetry_space_group_name_Hall '-P 2ybc'
_symmetry_space_group_name_H-M 'P 1 21/c 1'
_cell_angle_alpha 90
_cell_angle_beta 96.35
_cell_angle_gamma 90
_cell_formula_units_Z 4
_cell_length_a 5.563
_cell_length_b 5.541
_cell_length_c 16.1150
_cell_volume 493.691
_database_code_amcsd 0012167
_exptl_crystal_density_diffrn 2.988
_cod_original_formula_sum 'Na Ca Al F6 O H2'
_cod_database_code 9014033

loop_
_space_group_symop_operation_xyz
x,y,z
x,1/2-y,1/2+z
-x,1/2+y,1/2-z
-x,-y,-z

loop_
_atom_site_aniso_label
_atom_site_aniso_U_11
_atom_site_aniso_U_22
_atom_site_aniso_U_33
_atom_site_aniso_U_12
_atom_site_aniso_U_13
_atom_site_aniso_U_23
Na1 0.01530 0.01930 0.01360 0.00570 0.00110 0.00140
Ca1 0.00420 0.00530 0.00740 -0.00040 -0.00050 0.00020
Al1 0.00450 0.00360 0.00680 0.00010 -0.00140 0.00060
F1 0.00790 0.00820 0.01440 0.00440 -0.00100 -0.00030
F2 0.00580 0.00970 0.01400 -0.00420 -0.00100 0.00210
F3 0.00840 0.01140 0.01450 -0.00620 0.00140 -0.00120
F4 0.00960 0.00760 0.01340 0.00470 0.00140 0.00080
F5 0.00820 0.01450 0.00820 0.00100 -0.00040 -0.00010
F6 0.01210 0.00880 0.00990 -0.00230 0.00030 0.00100
Ow1 0.00940 0.00780 0.01360 0.00130 0.00020 0.00130

loop_
_atom_site_label
_atom_site_fract_x
_atom_site_fract_y
_atom_site_fract_z
_atom_site_type_symbol
_atom_site_attached_hydrogens
Na1 0.25450 0.14540 0.24840 Na 0
Ca1 0.18940 0.67450 0.09900 Ca 0
Al1 0.71770 0.17960 0.13910 Al 0
F1 0.54960 0.46430 0.12670 F 0
F2 0.98800 0.36510 0.15630 F 0
F3 0.44080 0.01020 0.12730 F 0
F4 0.90390 -0.08340 0.15760 F 0
F5 0.68730 0.19850 0.24970 F 0
F6 0.73570 0.16680 0.02940 F 0
Ow1 0.80080 0.65990 0.00590 O 0
H1 0.73500 0.62200 0.05830 H 0
H2 0.74900 0.82160 -0.01270 H 0

loop_
_cod_changelog_entry_id
_cod_changelog_entry_author
_cod_changelog_entry_date
_cod_changelog_entry_text
1
;cod-tools version 3.8.0
Id: cif_guess_AMCSD_atom_types 9581 2023-05-17 12:35:41Z saulius
;
2023-05-18T08:45:06+03:00
;Derived atom types and hydrogen counts
from atom names that follow the AMCSD naming convention
(Wat == water, O-H == hydroxyl).
;

loop_
_cod_related_entry_id
_cod_related_entry_database
_cod_related_entry_code
1 AMCSD 0012167
